data_7160535
loop_
_publ_author_name
'Jin, Cheng-An'
'Liu, Hao'
'Xie, Bo-Wen'
'Liang, Ren-Xiao'
'Jia, Yi-Xia'

_publ_section_title
;
 Visible-light-induced dearomative 1,4-carbamoylpyridinylation of
 nonactivated naphthalenes.
;
_journal_issue 23
_journal_name_full 'Organic &amp; biomolecular chemistry'
_journal_page_first 5576
_journal_page_last 5581
_journal_paper_doi 10.1039/d5ob00550g
_journal_volume 23
_journal_year 2025
_chemical_formula_moiety 'C23 H18 N2 O'
_chemical_formula_sum 'C23 H18 N2 O'
_chemical_formula_weight 338.39
_space_group_crystal_system monoclinic
_space_group_IT_number 14
_space_group_name_Hall '-P 2ybc'
_space_group_name_H-M_alt 'P 1 21/c 1'
_atom_sites_solution_hydrogens geom
_audit_creation_method SHELXL-2018/3
_audit_update_record
;
2024-08-11 deposited with the CCDC.	2025-05-08 downloaded from the CCDC.
;
_cell_angle_alpha 90
_cell_angle_beta 95.914(15)
_cell_angle_gamma 90
_cell_formula_units_Z 4
_cell_length_a 10.046(4)
_cell_length_b 6.758(3)
_cell_length_c 25.803(11)
_cell_measurement_reflns_used 4025
_cell_measurement_temperature 293(2)
_cell_measurement_theta_max 27.578
_cell_measurement_theta_min 2.038
_cell_volume 1742.5(13)
_computing_structure_refinement 'SHELXL-2018/3 (Sheldrick, 2018)'
_diffrn_ambient_temperature 293(2)
_diffrn_measured_fraction_theta_full 0.997
_diffrn_measured_fraction_theta_max 0.994
_diffrn_measurement_device_type 'XtaLAB Synergy R, DW system, HyPix'
_diffrn_radiation_type MoK\a
_diffrn_radiation_wavelength 0.71073
_diffrn_reflns_av_R_equivalents 0.0854
_diffrn_reflns_av_unetI/netI 0.0846
_diffrn_reflns_Laue_measured_fraction_full 0.997
_diffrn_reflns_Laue_measured_fraction_max 0.994
_diffrn_reflns_limit_h_max 13
_diffrn_reflns_limit_h_min -13
_diffrn_reflns_limit_k_max 8
_diffrn_reflns_limit_k_min -8
_diffrn_reflns_limit_l_max 33
_diffrn_reflns_limit_l_min -27
_diffrn_reflns_number 15747
_diffrn_reflns_point_group_measured_fraction_full 0.997
_diffrn_reflns_point_group_measured_fraction_max 0.994
_diffrn_reflns_theta_full 25.242
_diffrn_reflns_theta_max 27.578
_diffrn_reflns_theta_min 2.038
_exptl_absorpt_coefficient_mu 0.080
_exptl_crystal_colour colorless
_exptl_crystal_density_diffrn 1.290
_exptl_crystal_description rod
_exptl_crystal_F_000 712
_exptl_crystal_size_max 0.2
_exptl_crystal_size_mid 0.1
_exptl_crystal_size_min 0.1
_refine_diff_density_max 0.350
_refine_diff_density_min -0.441
_refine_diff_density_rms 0.120
_refine_ls_extinction_coef 0.048(6)
_refine_ls_extinction_expression Fc^*^=kFc[1+0.001xFc^2^\l^3^/sin(2\q)]^-1/4^
_refine_ls_extinction_method 'SHELXL-2018/3 (Sheldrick 2018)'
_refine_ls_goodness_of_fit_ref 1.009
_refine_ls_hydrogen_treatment constr
_refine_ls_matrix_type full
_refine_ls_number_parameters 237
_refine_ls_number_reflns 3999
_refine_ls_number_restraints 0
_refine_ls_restrained_S_all 1.009
_refine_ls_R_factor_all 0.1540
_refine_ls_R_factor_gt 0.0775
_refine_ls_shift/su_max 0.001
_refine_ls_shift/su_mean 0.000
_refine_ls_structure_factor_coef Fsqd
_refine_ls_weighting_details 'w=1/[\s^2^(Fo^2^)+(0.1129P)^2^+0.3180P] where P=(Fo^2^+2Fc^2^)/3'
_refine_ls_weighting_scheme calc
_refine_ls_wR_factor_gt 0.1825
_refine_ls_wR_factor_ref 0.2338
_reflns_Friedel_coverage 0.000
_reflns_number_gt 2099
_reflns_number_total 4025
_reflns_threshold_expression 'I > 2\s(I)'
_cod_data_source_file d5ob00550g2.cif
_cod_data_source_block 1
_cod_depositor_comments 'Adding full bibliography for 7160535.cif.'
_cod_original_cell_volume 1742.5(11)
_cod_original_sg_symbol_H-M 'P 21/c'
_cod_database_code 7160535
_shelx_shelxl_version_number 2018/3
_shelx_space_group_comment
;
The symmetry employed for this shelxl refinement is uniquely defined
by the following loop, which should always be used as a source of
symmetry information in preference to the above space-group names.
They are only intended as comments.
;

loop_
_space_group_symop_operation_xyz
'x, y, z'
'-x, y+1/2, -z+1/2'
'-x, -y, -z'
'x, -y-1/2, z-1/2'

loop_
_atom_site_label
_atom_site_type_symbol
_atom_site_fract_x
_atom_site_fract_y
_atom_site_fract_z
_atom_site_U_iso_or_equiv
_atom_site_adp_type
_atom_site_occupancy
_atom_site_site_symmetry_order
_atom_site_calc_flag
_atom_site_refinement_flags_posn
_atom_site_refinement_flags_adp
_atom_site_refinement_flags_occupancy
_atom_site_disorder_assembly
_atom_site_disorder_group
N1 N 0.3745(4) 0.7030(6) 0.54370(14) 0.0881(11) Uani 1 1 d . . . . .
C13 C 0.2132(3) 0.1604(4) 0.31274(11) 0.0389(7) Uani 1 1 d . . . . .
C12 C 0.1223(3) 0.1225(4) 0.35578(11) 0.0398(7) Uani 1 1 d . . . . .
C14 C 0.2317(3) 0.3850(4) 0.30631(11) 0.0455(8) Uani 1 1 d . . . . .
H14A H 0.301607 0.408794 0.283764 0.055 Uiso 1 1 calc R U . . .
H14B H 0.149393 0.441982 0.289837 0.055 Uiso 1 1 calc R U . . .
C7 C 0.1258(3) 0.2532(4) 0.39818(11) 0.0456(8) Uani 1 1 d . . . . .
C15 C 0.2679(3) 0.4831(4) 0.35724(11) 0.0480(8) Uani 1 1 d . . . . .
H15 H 0.326440 0.590035 0.358800 0.058 Uiso 1 1 calc R U . . .
C6 C 0.2196(3) 0.4235(4) 0.40087(12) 0.0465(8) Uani 1 1 d . . . . .
C3 C 0.2652(3) 0.5204(4) 0.45095(12) 0.0487(8) Uani 1 1 d . . . . .
C11 C 0.0390(3) -0.0408(5) 0.35383(12) 0.0508(8) Uani 1 1 d . . . . .
H11 H 0.038658 -0.129423 0.326233 0.061 Uiso 1 1 calc R U . . .
C10 C -0.0439(3) -0.0735(5) 0.39254(14) 0.0626(10) Uani 1 1 d . . . . .
H10 H -0.098764 -0.184709 0.391093 0.075 Uiso 1 1 calc R U . . .
C4 C 0.2888(4) 0.7211(5) 0.45427(14) 0.0609(9) Uani 1 1 d . . . . .
H4 H 0.267124 0.801607 0.425415 0.073 Uiso 1 1 calc R U . . .
C9 C -0.0456(4) 0.0572(6) 0.43302(15) 0.0711(11) Uani 1 1 d . . . . .
H9 H -0.103681 0.037135 0.458361 0.085 Uiso 1 1 calc R U . . .
C8 C 0.0384(3) 0.2180(5) 0.43621(13) 0.0616(10) Uani 1 1 d . . . . .
H8 H 0.037403 0.305082 0.464073 0.074 Uiso 1 1 calc R U . . .
C5 C 0.3445(4) 0.8017(6) 0.50030(18) 0.0789(12) Uani 1 1 d . . . . .
H5 H 0.362268 0.936741 0.500751 0.095 Uiso 1 1 calc R U . . .
C2 C 0.2956(4) 0.4167(6) 0.49684(13) 0.0679(10) Uani 1 1 d . . . . .
H2 H 0.279018 0.281476 0.497728 0.082 Uiso 1 1 calc R U . . .
C1 C 0.3503(5) 0.5117(7) 0.54119(15) 0.0862(13) Uani 1 1 d . . . . .
H1 H 0.371227 0.436383 0.571092 0.103 Uiso 1 1 calc R U . . .
C21 C 0.3503(3) -0.0822(4) 0.27954(11) 0.0404(7) Uani 1 1 d . . . . .
C16 C 0.3428(3) 0.0471(4) 0.32074(10) 0.0376(7) Uani 1 1 d . . . . .
C17 C 0.4468(3) 0.0564(4) 0.35945(12) 0.0468(8) Uani 1 1 d . . . . .
H17 H 0.443390 0.142120 0.387465 0.056 Uiso 1 1 calc R U . . .
C22 C 0.1514(3) 0.0778(4) 0.26033(11) 0.0444(7) Uani 1 1 d . . . . .
C20 C 0.4581(3) -0.2046(5) 0.27558(13) 0.0519(8) Uani 1 1 d . . . . .
H20 H 0.460885 -0.291385 0.247754 0.062 Uiso 1 1 calc R U . . .
C18 C 0.5575(3) -0.0646(5) 0.35611(13) 0.0564(9) Uani 1 1 d . . . . .
H18 H 0.629038 -0.058843 0.382007 0.068 Uiso 1 1 calc R U . . .
C19 C 0.5625(3) -0.1925(5) 0.31502(14) 0.0568(9) Uani 1 1 d . . . . .
H19 H 0.637288 -0.272605 0.313608 0.068 Uiso 1 1 calc R U . . .
N2 N 0.2353(2) -0.0626(4) 0.24435(9) 0.0455(7) Uani 1 1 d . . . . .
O1 O 0.0474(2) 0.1308(3) 0.23649(9) 0.0586(7) Uani 1 1 d . . . . .
C23 C 0.2096(4) -0.1715(5) 0.19584(13) 0.0638(10) Uani 1 1 d . . . . .
H23A H 0.128334 -0.124349 0.177071 0.096 Uiso 1 1 calc R U . . .
H23B H 0.200934 -0.309799 0.203252 0.096 Uiso 1 1 calc R U . . .
H23C H 0.282656 -0.152246 0.175118 0.096 Uiso 1 1 calc R U . . .

loop_
_atom_site_aniso_label
_atom_site_aniso_U_11
_atom_site_aniso_U_22
_atom_site_aniso_U_33
_atom_site_aniso_U_23
_atom_site_aniso_U_13
_atom_site_aniso_U_12
N1 0.099(3) 0.088(3) 0.073(2) -0.029(2) -0.016(2) 0.011(2)
C13 0.0412(16) 0.0370(15) 0.0384(16) -0.0007(12) 0.0031(13) 0.0004(12)
C12 0.0380(15) 0.0418(16) 0.0393(16) 0.0045(13) 0.0021(12) 0.0017(12)
C14 0.0516(18) 0.0382(17) 0.0475(18) 0.0036(13) 0.0093(15) 0.0014(13)
C7 0.0449(17) 0.0492(18) 0.0431(17) 0.0024(14) 0.0055(14) 0.0037(14)
C15 0.0561(19) 0.0347(16) 0.0534(19) -0.0016(14) 0.0065(16) 0.0006(13)
C6 0.0536(18) 0.0387(16) 0.0477(18) -0.0033(14) 0.0083(15) 0.0040(13)
C3 0.0556(19) 0.0433(18) 0.0472(18) -0.0055(14) 0.0057(15) 0.0066(14)
C11 0.0490(18) 0.0492(18) 0.0533(19) 0.0000(15) 0.0014(15) -0.0042(15)
C10 0.054(2) 0.068(2) 0.065(2) 0.0089(19) 0.0083(18) -0.0152(17)
C4 0.069(2) 0.049(2) 0.062(2) -0.0089(17) -0.0077(18) 0.0115(16)
C9 0.060(2) 0.094(3) 0.063(2) 0.008(2) 0.0246(19) -0.010(2)
C8 0.063(2) 0.071(2) 0.053(2) -0.0077(17) 0.0200(18) -0.0043(18)
C5 0.078(3) 0.065(3) 0.090(3) -0.024(2) -0.009(2) 0.004(2)
C2 0.089(3) 0.059(2) 0.054(2) -0.0029(18) 0.000(2) 0.0041(19)
C1 0.115(4) 0.087(3) 0.052(2) -0.003(2) -0.013(2) 0.011(3)
C21 0.0437(17) 0.0361(15) 0.0424(17) 0.0012(13) 0.0101(14) -0.0067(12)
C16 0.0421(16) 0.0347(15) 0.0365(15) 0.0015(12) 0.0068(13) -0.0019(12)
C17 0.0476(18) 0.0480(18) 0.0445(17) -0.0041(14) 0.0027(14) 0.0029(14)
C22 0.0472(18) 0.0442(17) 0.0414(17) 0.0030(13) 0.0019(15) -0.0053(14)
C20 0.057(2) 0.0432(18) 0.059(2) -0.0044(15) 0.0214(17) 0.0001(14)
C18 0.0463(18) 0.065(2) 0.058(2) 0.0062(18) 0.0062(16) 0.0103(16)
C19 0.0486(19) 0.054(2) 0.069(2) 0.0035(18) 0.0161(18) 0.0157(15)
N2 0.0498(15) 0.0454(14) 0.0420(14) -0.0094(11) 0.0072(12) -0.0058(11)
O1 0.0583(15) 0.0599(15) 0.0544(14) 0.0035(11) -0.0094(12) 0.0022(11)
C23 0.073(2) 0.067(2) 0.052(2) -0.0165(17) 0.0087(18) -0.0130(18)

loop_
_atom_type_symbol
_atom_type_description
_atom_type_scat_dispersion_real
_atom_type_scat_dispersion_imag
_atom_type_scat_source
C C 0.0033 0.0016 'International Tables Vol C Tables 4.2.6.8 and 6.1.1.4'
H H 0.0000 0.0000 'International Tables Vol C Tables 4.2.6.8 and 6.1.1.4'
N N 0.0061 0.0033 'International Tables Vol C Tables 4.2.6.8 and 6.1.1.4'
O O 0.0106 0.0060 'International Tables Vol C Tables 4.2.6.8 and 6.1.1.4'

loop_
_geom_angle_atom_site_label_1
_geom_angle_atom_site_label_2
_geom_angle_atom_site_label_3
_geom_angle
_geom_angle_site_symmetry_1
_geom_angle_site_symmetry_3
_geom_angle_publ_flag
C1 N1 C5 115.6(4) . . ?
C16 C13 C12 112.8(2) . . ?
C16 C13 C22 101.6(2) . . ?
C12 C13 C22 111.2(2) . . ?
C16 C13 C14 113.8(2) . . ?
C12 C13 C14 109.3(2) . . ?
C22 C13 C14 107.8(2) . . ?
C11 C12 C7 119.8(3) . . ?
C11 C12 C13 120.8(3) . . ?
C7 C12 C13 119.4(2) . . ?
C15 C14 C13 111.5(2) . . ?
C12 C7 C8 118.1(3) . . ?
C12 C7 C6 119.3(2) . . ?
C8 C7 C6 122.6(3) . . ?
C6 C15 C14 122.4(3) . . ?
C15 C6 C3 119.8(3) . . ?
C15 C6 C7 118.6(3) . . ?
C3 C6 C7 121.5(3) . . ?
C4 C3 C2 115.1(3) . . ?
C4 C3 C6 121.8(3) . . ?
C2 C3 C6 123.0(3) . . ?
C10 C11 C12 120.6(3) . . ?
C9 C10 C11 120.2(3) . . ?
C5 C4 C3 119.8(4) . . ?
C10 C9 C8 120.0(3) . . ?
C9 C8 C7 121.2(3) . . ?
N1 C5 C4 125.1(4) . . ?
C1 C2 C3 120.7(4) . . ?
N1 C1 C2 123.7(4) . . ?
C20 C21 C16 122.9(3) . . ?
C20 C21 N2 127.7(3) . . ?
C16 C21 N2 109.4(2) . . ?
C17 C16 C21 119.4(3) . . ?
C17 C16 C13 131.3(2) . . ?
C21 C16 C13 109.3(3) . . ?
C16 C17 C18 118.9(3) . . ?
O1 C22 N2 125.6(3) . . ?
O1 C22 C13 126.1(3) . . ?
N2 C22 C13 108.3(3) . . ?
C21 C20 C19 116.9(3) . . ?
C19 C18 C17 120.7(3) . . ?
C18 C19 C20 121.3(3) . . ?
C22 N2 C21 111.4(2) . . ?
C22 N2 C23 123.6(3) . . ?
C21 N2 C23 125.0(3) . . ?

loop_
_geom_bond_atom_site_label_1
_geom_bond_atom_site_label_2
_geom_bond_distance
_geom_bond_site_symmetry_2
_geom_bond_publ_flag
N1 C1 1.316(6) . ?
N1 C5 1.312(5) . ?
C13 C16 1.507(4) . ?
C13 C12 1.530(4) . ?
C13 C22 1.534(4) . ?
C13 C14 1.540(4) . ?
C12 C11 1.383(4) . ?
C12 C7 1.404(4) . ?
C14 C15 1.483(4) . ?
C7 C8 1.403(4) . ?
C7 C6 1.485(4) . ?
C15 C6 1.333(4) . ?
C6 C3 1.479(4) . ?
C3 C4 1.378(5) . ?
C3 C2 1.383(4) . ?
C11 C10 1.383(4) . ?
C10 C9 1.370(5) . ?
C4 C5 1.372(5) . ?
C9 C8 1.373(5) . ?
C2 C1 1.376(5) . ?
C21 C20 1.375(4) . ?
C21 C16 1.384(4) . ?
C21 N2 1.400(4) . ?
C16 C17 1.370(4) . ?
C17 C18 1.390(4) . ?
C22 O1 1.210(3) . ?
C22 N2 1.361(4) . ?
C20 C19 1.386(5) . ?
C18 C19 1.373(4) . ?
N2 C23 1.452(4) . ?
